data_2228712
loop_
_publ_author_name
'Zhang, Fang'
'Liu, Fei'
'Chen, Qifan'
'Dong, Mingdong'

_publ_section_title
;
 3-[3-(Pyridin-3-yl)-1,2,4-oxadiazol-5-yl]propanoic acid
;
_journal_coeditor_code FK2032
_journal_issue 1
_journal_name_full 'Acta Crystallographica Section E'
_journal_page_first o193
_journal_paper_doi 10.1107/S1600536810051639
_journal_volume 67
_journal_year 2011
_chemical_formula_iupac 'C10 H9 N3 O3'
_chemical_formula_moiety 'C10 H9 N3 O3'
_chemical_formula_sum 'C10 H9 N3 O3'
_chemical_formula_weight 219.20
_chemical_name_systematic
;
3-[3-(Pyridin-3-yl)-1,2,4-oxadiazol-5-yl]propanoic acid
;
_space_group_IT_number 33
_symmetry_cell_setting orthorhombic
_symmetry_space_group_name_Hall 'P 2c -2n'
_symmetry_space_group_name_H-M 'P n a 21'
_atom_sites_solution_hydrogens mixed
_atom_sites_solution_primary direct
_atom_sites_solution_secondary difmap
_audit_creation_method SHELXL-97
_cell_angle_alpha 90.00
_cell_angle_beta 90.00
_cell_angle_gamma 90.00
_cell_formula_units_Z 4
_cell_length_a 6.1298(12)
_cell_length_b 6.8194(14)
_cell_length_c 23.426(5)
_cell_measurement_reflns_used 6383
_cell_measurement_temperature 293(2)
_cell_measurement_theta_max 27.46
_cell_measurement_theta_min 3.11
_cell_volume 979.2(3)
_computing_cell_refinement 'XSCANS (Bruker, 2003)'
_computing_data_collection 'XSCANS (Bruker, 2003)'
_computing_data_reduction 'XSCANS (Bruker, 2003) and SHELXTL (Sheldrick, 2008)'
_computing_molecular_graphics 'SHELXTL (Sheldrick, 2008)'
_computing_publication_material 'SHELXTL (Sheldrick, 2008)'
_computing_structure_refinement 'SHELXL97 (Sheldrick, 2008)'
_computing_structure_solution 'SHELXS97 (Sheldrick, 2008)'
_diffrn_ambient_temperature 293(2)
_diffrn_measured_fraction_theta_full 0.996
_diffrn_measured_fraction_theta_max 0.996
_diffrn_measurement_device_type 'Bruker P4'
_diffrn_measurement_method \w
_diffrn_radiation_monochromator graphite
_diffrn_radiation_source 'fine-focus sealed tube'
_diffrn_radiation_type MoK\a
_diffrn_radiation_wavelength 0.71073
_diffrn_reflns_av_R_equivalents 0.0490
_diffrn_reflns_av_sigmaI/netI 0.0351
_diffrn_reflns_limit_h_max 7
_diffrn_reflns_limit_h_min -6
_diffrn_reflns_limit_k_max 8
_diffrn_reflns_limit_k_min -8
_diffrn_reflns_limit_l_max 30
_diffrn_reflns_limit_l_min -30
_diffrn_reflns_number 8147
_diffrn_reflns_theta_full 27.46
_diffrn_reflns_theta_max 27.46
_diffrn_reflns_theta_min 3.11
_diffrn_standards_decay_% 0
_diffrn_standards_interval_count 0
_diffrn_standards_interval_time 0
_diffrn_standards_number 0
_exptl_absorpt_coefficient_mu 0.113
_exptl_absorpt_correction_type none
_exptl_crystal_colour colourless
_exptl_crystal_density_diffrn 1.487
_exptl_crystal_density_method 'not measured'
_exptl_crystal_description block
_exptl_crystal_F_000 456
_exptl_crystal_size_max 0.33
_exptl_crystal_size_mid 0.22
_exptl_crystal_size_min 0.21
_refine_diff_density_max 0.140
_refine_diff_density_min -0.155
_refine_ls_extinction_method none
_refine_ls_goodness_of_fit_ref 1.000
_refine_ls_hydrogen_treatment constr
_refine_ls_matrix_type full
_refine_ls_number_parameters 146
_refine_ls_number_reflns 1138
_refine_ls_number_restraints 1
_refine_ls_restrained_S_all 1.000
_refine_ls_R_factor_all 0.0415
_refine_ls_R_factor_gt 0.0339
_refine_ls_shift/su_max 0.000
_refine_ls_shift/su_mean 0.000
_refine_ls_structure_factor_coef Fsqd
_refine_ls_weighting_details 'calc w=1/[\s^2^(Fo^2^)+(0.0487P)^2^] where P=(Fo^2^+2Fc^2^)/3'
_refine_ls_weighting_scheme calc
_refine_ls_wR_factor_gt 0.0809
_refine_ls_wR_factor_ref 0.0833
_reflns_number_gt 884
_reflns_number_total 1138
_reflns_threshold_expression I>2sigma(I)
_cod_data_source_file fk2032.cif
_cod_data_source_block I
_cod_depositor_comments
;
The following automatic conversions were performed:

'_atom_sites_solution_hydrogens' value 'geom and difmap' was changed
to 'mixed'.

Automatic conversion script
Id: cif_fix_values 6452 2018-10-05 10:23:21Z andrius 
;
_cod_database_code 2228712
_cod_database_fobs_code 2228712

loop_
_symmetry_equiv_pos_as_xyz
'x, y, z'
'-x, -y, z+1/2'
'-x+1/2, y+1/2, z+1/2'
'x+1/2, -y+1/2, z'

loop_
_atom_site_type_symbol
_atom_site_label
_atom_site_fract_x
_atom_site_fract_y
_atom_site_fract_z
_atom_site_U_iso_or_equiv
_atom_site_adp_type
_atom_site_calc_flag
_atom_site_refinement_flags
_atom_site_occupancy
_atom_site_disorder_assembly
_atom_site_disorder_group
O O3 0.8809(3) 0.4377(3) 0.16313(7) 0.0450(5) Uani d . 1 . .
O O1 0.4239(4) 0.4072(4) 0.33554(8) 0.0628(6) Uani d . 1 . .
H H1 0.3237 0.4277 0.3579 0.094 Uiso calc R 1 . .
O O2 0.2140(4) 0.5819(3) 0.27757(9) 0.0681(7) Uani d . 1 . .
N N3 0.8817(4) 0.5436(3) -0.08242(9) 0.0468(6) Uani d . 1 . .
C C10 0.8297(5) 0.5499(4) -0.02742(11) 0.0412(6) Uani d . 1 . .
H H10 0.6895 0.5885 -0.0173 0.049 Uiso calc R 1 . .
N N2 0.6960(4) 0.5622(3) 0.09157(9) 0.0394(5) Uani d . 1 . .
N N1 1.0181(4) 0.4195(3) 0.11489(9) 0.0461(5) Uani d . 1 . .
C C6 0.9757(4) 0.5012(4) 0.01552(11) 0.0358(5) Uani d . 1 . .
C C5 0.8992(4) 0.4978(3) 0.07499(10) 0.0346(5) Uani d . 1 . .
C C1 0.3807(5) 0.4921(4) 0.28656(12) 0.0430(6) Uani d . 1 . .
C C2 0.5595(4) 0.4565(4) 0.24436(11) 0.0426(6) Uani d . 1 . .
H H2A 0.5711 0.3167 0.2373 0.051 Uiso calc R 1 . .
H H2B 0.6967 0.5002 0.2606 0.051 Uiso calc R 1 . .
C C3 0.5225(5) 0.5608(4) 0.18853(10) 0.0427(6) Uani d . 1 . .
H H3A 0.3826 0.5204 0.1731 0.051 Uiso calc R 1 . .
H H3B 0.5153 0.7008 0.1956 0.051 Uiso calc R 1 . .
C C8 1.2425(5) 0.4437(4) -0.05639(12) 0.0491(7) Uani d . 1 . .
H H8 1.3826 0.4088 -0.0677 0.059 Uiso calc R 1 . .
C C7 1.1881(4) 0.4503(4) 0.00047(12) 0.0449(6) Uani d . 1 . .
H H7 1.2912 0.4214 0.0284 0.054 Uiso calc R 1 . .
C C4 0.6937(4) 0.5226(3) 0.14541(10) 0.0358(5) Uani d . 1 . .
C C9 1.0850(5) 0.4898(4) -0.09637(13) 0.0497(7) Uani d . 1 . .
H H9 1.1220 0.4832 -0.1348 0.060 Uiso calc R 1 . .

loop_
_atom_site_aniso_label
_atom_site_aniso_U_11
_atom_site_aniso_U_22
_atom_site_aniso_U_33
_atom_site_aniso_U_12
_atom_site_aniso_U_13
_atom_site_aniso_U_23
O3 0.0460(11) 0.0605(10) 0.0285(9) 0.0084(8) -0.0026(8) 0.0037(8)
O1 0.0615(14) 0.0953(16) 0.0315(10) 0.0191(11) 0.0058(9) 0.0162(10)
O2 0.0625(15) 0.0933(16) 0.0484(13) 0.0305(12) 0.0078(11) 0.0187(11)
N3 0.0530(14) 0.0543(12) 0.0331(12) -0.0001(10) 0.0009(10) 0.0043(10)
C10 0.0439(18) 0.0467(13) 0.0329(13) 0.0034(12) -0.0010(11) 0.0005(11)
N2 0.0409(11) 0.0462(11) 0.0311(11) 0.0030(9) -0.0008(10) 0.0040(9)
N1 0.0466(12) 0.0580(14) 0.0336(11) 0.0079(10) 0.0017(10) 0.0048(9)
C6 0.0411(14) 0.0344(10) 0.0319(12) -0.0020(11) -0.0028(11) 0.0010(9)
C5 0.0388(13) 0.0340(11) 0.0310(12) -0.0018(11) -0.0043(11) 0.0008(9)
C1 0.0473(17) 0.0506(14) 0.0311(13) -0.0015(13) -0.0036(12) 0.0005(10)
C2 0.0437(15) 0.0525(14) 0.0316(13) 0.0027(10) -0.0015(12) 0.0018(11)
C3 0.0460(15) 0.0503(13) 0.0317(13) 0.0066(12) 0.0007(12) 0.0021(11)
C8 0.0450(17) 0.0503(16) 0.0521(18) -0.0005(12) 0.0116(14) -0.0025(12)
C7 0.0399(15) 0.0470(14) 0.0479(17) 0.0019(12) -0.0022(13) 0.0039(12)
C4 0.0382(14) 0.0361(11) 0.0332(14) 0.0011(10) -0.0050(10) -0.0013(10)
C9 0.0575(19) 0.0544(15) 0.0371(15) -0.0021(14) 0.0090(13) 0.0014(12)

loop_
_atom_type_symbol
_atom_type_description
_atom_type_scat_dispersion_real
_atom_type_scat_dispersion_imag
_atom_type_scat_source
C C 0.0033 0.0016 'International Tables Vol C Tables 4.2.6.8 and 6.1.1.4'
H H 0.0000 0.0000 'International Tables Vol C Tables 4.2.6.8 and 6.1.1.4'
N N 0.0061 0.0033 'International Tables Vol C Tables 4.2.6.8 and 6.1.1.4'
O O 0.0106 0.0060 'International Tables Vol C Tables 4.2.6.8 and 6.1.1.4'

loop_
_geom_angle_atom_site_label_1
_geom_angle_atom_site_label_2
_geom_angle_atom_site_label_3
_geom_angle_site_symmetry_1
_geom_angle_site_symmetry_3
_geom_angle
_geom_angle_publ_flag
C4 O3 N1 . . 107.29(18) ?
C1 O1 H1 . . 109.5 ?
C10 N3 C9 . . 117.9(2) ?
N3 C10 C6 . . 122.8(3) ?
N3 C10 H10 . . 118.6 ?
C6 C10 H10 . . 118.6 ?
C4 N2 C5 . . 102.6(2) ?
C5 N1 O3 . . 101.84(19) ?
C10 C6 C7 . . 118.6(2) ?
C10 C6 C5 . . 119.1(2) ?
C7 C6 C5 . . 122.3(2) ?
N1 C5 N2 . . 115.8(2) ?
N1 C5 C6 . . 120.6(2) ?
N2 C5 C6 . . 123.4(2) ?
O2 C1 O1 . . 123.1(3) ?
O2 C1 C2 . . 125.9(3) ?
O1 C1 C2 . . 111.0(2) ?
C1 C2 C3 . . 112.8(2) ?
C1 C2 H2A . . 109.0 ?
C3 C2 H2A . . 109.0 ?
C1 C2 H2B . . 109.0 ?
C3 C2 H2B . . 109.0 ?
H2A C2 H2B . . 107.8 ?
C4 C3 C2 . . 113.7(2) ?
C4 C3 H3A . . 108.8 ?
C2 C3 H3A . . 108.8 ?
C4 C3 H3B . . 108.8 ?
C2 C3 H3B . . 108.8 ?
H3A C3 H3B . . 107.7 ?
C7 C8 C9 . . 118.7(3) ?
C7 C8 H8 . . 120.6 ?
C9 C8 H8 . . 120.6 ?
C8 C7 C6 . . 118.7(2) ?
C8 C7 H7 . . 120.6 ?
C6 C7 H7 . . 120.6 ?
N2 C4 O3 . . 112.4(2) ?
N2 C4 C3 . . 129.6(3) ?
O3 C4 C3 . . 117.9(2) ?
N3 C9 C8 . . 123.2(3) ?
N3 C9 H9 . . 118.4 ?
C8 C9 H9 . . 118.4 ?

loop_
_geom_bond_atom_site_label_1
_geom_bond_atom_site_label_2
_geom_bond_site_symmetry_2
_geom_bond_distance
_geom_bond_publ_flag
O3 C4 . 1.351(3) ?
O3 N1 . 1.414(3) ?
O1 C1 . 1.312(3) ?
O1 H1 . 0.8200 ?
O2 C1 . 1.210(3) ?
N3 C10 . 1.328(4) ?
N3 C9 . 1.340(4) ?
C10 C6 . 1.387(4) ?
C10 H10 . 0.9300 ?
N2 C4 . 1.290(3) ?
N2 C5 . 1.377(3) ?
N1 C5 . 1.300(3) ?
C6 C7 . 1.393(4) ?
C6 C5 . 1.470(4) ?
C1 C2 . 1.496(4) ?
C2 C3 . 1.506(3) ?
C2 H2A . 0.9700 ?
C2 H2B . 0.9700 ?
C3 C4 . 1.480(3) ?
C3 H3A . 0.9700 ?
C3 H3B . 0.9700 ?
C8 C7 . 1.374(4) ?
C8 C9 . 1.381(4) ?
C8 H8 . 0.9300 ?
C7 H7 . 0.9300 ?
C9 H9 . 0.9300 ?

loop_
_geom_hbond_atom_site_label_D
_geom_hbond_atom_site_label_H
_geom_hbond_atom_site_label_A
_geom_hbond_site_symmetry_A
_geom_hbond_distance_DH
_geom_hbond_distance_HA
_geom_hbond_distance_DA
_geom_hbond_angle_DHA
O1 H1 N3 2_665 0.82 1.89 2.704(3) 172

loop_
_geom_torsion_atom_site_label_1
_geom_torsion_atom_site_label_2
_geom_torsion_atom_site_label_3
_geom_torsion_atom_site_label_4
_geom_torsion_site_symmetry_1
_geom_torsion_site_symmetry_2
_geom_torsion_site_symmetry_3
_geom_torsion_site_symmetry_4
_geom_torsion
_geom_torsion_publ_flag
C9 N3 C10 C6 . . . . -0.8(4) ?
C4 O3 N1 C5 . . . . 1.1(2) ?
N3 C10 C6 C7 . . . . 2.4(4) ?
N3 C10 C6 C5 . . . . -175.4(2) ?
O3 N1 C5 N2 . . . . -1.3(3) ?
O3 N1 C5 C6 . . . . -176.9(2) ?
C4 N2 C5 N1 . . . . 1.0(3) ?
C4 N2 C5 C6 . . . . 176.4(2) ?
C10 C6 C5 N1 . . . . 167.5(2) ?
C7 C6 C5 N1 . . . . -10.2(3) ?
C10 C6 C5 N2 . . . . -7.7(3) ?
C7 C6 C5 N2 . . . . 174.6(2) ?
O2 C1 C2 C3 . . . . 5.1(4) ?
O1 C1 C2 C3 . . . . -176.8(2) ?
C1 C2 C3 C4 . . . . -178.1(2) ?
C9 C8 C7 C6 . . . . 0.7(4) ?
C10 C6 C7 C8 . . . . -2.3(4) ?
C5 C6 C7 C8 . . . . 175.4(2) ?
C5 N2 C4 O3 . . . . -0.2(3) ?
C5 N2 C4 C3 . . . . 178.2(2) ?
N1 O3 C4 N2 . . . . -0.6(3) ?
N1 O3 C4 C3 . . . . -179.1(2) ?
C2 C3 C4 N2 . . . . 168.1(2) ?
C2 C3 C4 O3 . . . . -13.6(3) ?
C10 N3 C9 C8 . . . . -0.9(4) ?
C7 C8 C9 N3 . . . . 0.9(4) ?

loop_
_cod_related_entry_id
_cod_related_entry_database
_cod_related_entry_code
1 ChemSpider 2411410
